data_7021676
loop_
_publ_author_name
'Lorber, Christian'
'Vendier, Laure'

_publ_section_title
;
 Novel aspects of the transamination reaction between Ti(NMe2)4 and
 primary amines.
;
_journal_issue 34
_journal_name_full 'Dalton transactions (Cambridge, England : 2003)'
_journal_page_first 12203
_journal_page_last 12219
_journal_paper_doi 10.1039/c3dt50840d
_journal_volume 42
_journal_year 2013
_chemical_compound_source 'synthesis as described'
_chemical_formula_moiety 'C46 H63 N5 Ti1'
_chemical_formula_sum 'C46 H63 N5 Ti'
_chemical_formula_weight 733.91
_chemical_name_systematic
;
 ?
;
_space_group_IT_number 2
_symmetry_cell_setting triclinic
_symmetry_Int_Tables_number 2
_symmetry_space_group_name_Hall '-P 1'
_symmetry_space_group_name_H-M 'P -1'
_atom_sites_solution_hydrogens geom
_atom_sites_solution_primary direct
_atom_sites_solution_secondary difmap
_cell_angle_alpha 80.776(2)
_cell_angle_beta 79.744(2)
_cell_angle_gamma 73.268(2)
_cell_formula_units_Z 2
_cell_length_a 9.6975(5)
_cell_length_b 12.1115(6)
_cell_length_c 22.0445(10)
_cell_measurement_reflns_used 9909
_cell_measurement_temperature 180(2)
_cell_measurement_theta_max 30.97
_cell_measurement_theta_min 2.21
_cell_measurement_wavelength 0.71073
_cell_volume 2423.5(2)
_computing_cell_refinement 'Bruker SMART'
_computing_data_collection 'Bruker SMART'
_computing_data_reduction 'Bruker SAINT'
_computing_molecular_graphics 'Ortep-3 for Windows (Farrugia, 1997)'
_computing_publication_material 'WinGX publication routines (Farrugia, 1999)'
_computing_structure_refinement 'SHELXL-97 (Sheldrick, 2008)'
_computing_structure_solution 'Bruker SHELXTL'
_diffrn_ambient_temperature 180(2)
_diffrn_measured_fraction_theta_full 0.998
_diffrn_measured_fraction_theta_max 0.998
_diffrn_measurement_device_type 'Bruker Kappa APEX II'
_diffrn_measurement_method \w-\f
_diffrn_radiation_monochromator graphite
_diffrn_radiation_source 'fine-focus sealed tube'
_diffrn_radiation_type MoK\a
_diffrn_radiation_wavelength 0.71073
_diffrn_reflns_av_R_equivalents 0.0353
_diffrn_reflns_av_unetI/netI 0.025
_diffrn_reflns_limit_h_max 12
_diffrn_reflns_limit_h_min -12
_diffrn_reflns_limit_k_max 15
_diffrn_reflns_limit_k_min -15
_diffrn_reflns_limit_l_max 27
_diffrn_reflns_limit_l_min -27
_diffrn_reflns_number 56608
_diffrn_reflns_theta_full 26.37
_diffrn_reflns_theta_max 26.37
_diffrn_reflns_theta_min 0.95
_diffrn_standards_decay_% 0
_diffrn_standards_interval_count 0
_diffrn_standards_interval_time 0
_diffrn_standards_number 0
_exptl_absorpt_coefficient_mu 0.208
_exptl_absorpt_correction_T_max 0.978
_exptl_absorpt_correction_T_min 0.901
_exptl_absorpt_correction_type multi-scan
_exptl_absorpt_process_details
;
        [c.f. r.h. blessing, acta cryst. (1995), a51, 33-38]
;
_exptl_crystal_colour 'yellow orange'
_exptl_crystal_density_diffrn 1.006
_exptl_crystal_density_method 'not measured'
_exptl_crystal_description block
_exptl_crystal_F_000 792
_exptl_crystal_size_max 0.18
_exptl_crystal_size_mid 0.12
_exptl_crystal_size_min 0.05
_platon_squeeze_details
;
;
_refine_diff_density_max 1.275
_refine_diff_density_min -0.48
_refine_diff_density_rms 0.098
_refine_ls_extinction_coef 0.0111(14)
_refine_ls_extinction_expression Fc^*^=kFc[1+0.001xFc^2^\l^3^/sin(2\q)]^-1/4^
_refine_ls_extinction_method SHELXL
_refine_ls_goodness_of_fit_ref 1.082
_refine_ls_hydrogen_treatment constr
_refine_ls_matrix_type full
_refine_ls_number_parameters 482
_refine_ls_number_reflns 9895
_refine_ls_number_restraints 0
_refine_ls_restrained_S_all 1.082
_refine_ls_R_factor_all 0.0661
_refine_ls_R_factor_gt 0.0591
_refine_ls_shift/su_max 0.021
_refine_ls_shift/su_mean 0
_refine_ls_structure_factor_coef Fsqd
_refine_ls_weighting_details 'calc w=1/[\s^2^(Fo^2^)+(0.1027P)^2^+1.3448P] where P=(Fo^2^+2Fc^2^)/3'
_refine_ls_weighting_scheme calc
_refine_ls_wR_factor_gt 0.1662
_refine_ls_wR_factor_ref 0.1721
_reflns_number_gt 8489
_reflns_number_total 9895
_reflns_threshold_expression >2\s(I)
_cod_data_source_file c3dt50840d.txt
_cod_data_source_block 17
_cod_database_code 7021676

loop_
_symmetry_equiv_pos_as_xyz
'x, y, z'
'-x, -y, -z'

loop_
_atom_site_label
_atom_site_type_symbol
_atom_site_fract_x
_atom_site_fract_y
_atom_site_fract_z
_atom_site_U_iso_or_equiv
_atom_site_adp_type
_atom_site_occupancy
_atom_site_symmetry_multiplicity
_atom_site_calc_flag
_atom_site_refinement_flags
C1 C 0.2842(2) 0.17233(17) 0.17693(9) 0.0225(4) Uani 1 1 d .
C2 C 0.3139(2) 0.05576(18) 0.20449(9) 0.0275(4) Uani 1 1 d .
C3 C 0.4064(3) -0.0314(2) 0.17077(11) 0.0369(5) Uani 1 1 d .
H3 H 0.4252 -0.1096 0.1895 0.044 Uiso 1 1 calc R
C4 C 0.4713(3) -0.0075(2) 0.11118(11) 0.0386(5) Uani 1 1 d .
H4 H 0.5334 -0.0684 0.0889 0.046 Uiso 1 1 calc R
C5 C 0.4449(2) 0.1056(2) 0.08449(10) 0.0345(5) Uani 1 1 d .
H5 H 0.4907 0.1223 0.0436 0.041 Uiso 1 1 calc R
C6 C 0.3531(2) 0.19675(19) 0.11551(9) 0.0280(4) Uani 1 1 d .
C7 C 0.2467(3) 0.02174(19) 0.27001(11) 0.0377(5) Uani 1 1 d .
H7 H 0.1851 0.0948 0.2868 0.045 Uiso 1 1 calc R
C8 C 0.1469(4) -0.0558(3) 0.27092(16) 0.0628(9) Uani 1 1 d .
H8A H 0.0688 -0.015 0.2462 0.094 Uiso 1 1 calc R
H8B H 0.1046 -0.0748 0.3138 0.094 Uiso 1 1 calc R
H8C H 0.2031 -0.1275 0.2534 0.094 Uiso 1 1 calc R
C9 C 0.3621(4) -0.0340(3) 0.31257(14) 0.0710(10) Uani 1 1 d .
H9A H 0.4197 -0.1093 0.2995 0.106 Uiso 1 1 calc R
H9B H 0.3149 -0.0452 0.3554 0.106 Uiso 1 1 calc R
H9C H 0.426 0.0167 0.3102 0.106 Uiso 1 1 calc R
C10 C 0.3269(3) 0.3212(2) 0.08441(11) 0.0403(6) Uani 1 1 d .
H10 H 0.2228 0.3603 0.0985 0.048 Uiso 1 1 calc R
C11 C 0.3427(7) 0.3325(4) 0.01390(17) 0.0986(16) Uani 1 1 d .
H11A H 0.2937 0.4119 -0.0019 0.148 Uiso 1 1 calc R
H11B H 0.2986 0.278 0.0014 0.148 Uiso 1 1 calc R
H11C H 0.4461 0.315 -0.0032 0.148 Uiso 1 1 calc R
C12 C 0.4133(6) 0.3859(4) 0.1060(2) 0.0865(12) Uani 1 1 d .
H12A H 0.4116 0.3676 0.151 0.13 Uiso 1 1 calc R
H12B H 0.3717 0.4694 0.0958 0.13 Uiso 1 1 calc R
H12C H 0.5139 0.3635 0.0854 0.13 Uiso 1 1 calc R
C13 C -0.0872(2) 0.56200(17) 0.25445(10) 0.0277(4) Uani 1 1 d .
C14 C -0.1994(2) 0.6179(2) 0.21760(11) 0.0360(5) Uani 1 1 d .
C15 C -0.2505(3) 0.7383(2) 0.21311(15) 0.0514(7) Uani 1 1 d .
H15 H -0.3248 0.7767 0.1882 0.062 Uiso 1 1 calc R
C16 C -0.1958(4) 0.8032(2) 0.24403(17) 0.0603(8) Uani 1 1 d .
H16 H -0.2342 0.8852 0.241 0.072 Uiso 1 1 calc R
C17 C -0.0858(3) 0.7497(2) 0.27918(14) 0.0484(6) Uani 1 1 d .
H17 H -0.049 0.7953 0.3002 0.058 Uiso 1 1 calc R
C18 C -0.0275(3) 0.62943(19) 0.28446(11) 0.0337(5) Uani 1 1 d .
C19 C -0.2587(3) 0.5452(2) 0.18471(12) 0.0435(6) Uani 1 1 d .
H19 H -0.2633 0.4733 0.2135 0.052 Uiso 1 1 calc R
C20 C -0.1544(4) 0.5069(3) 0.12649(14) 0.0612(8) Uani 1 1 d .
H20A H -0.1507 0.575 0.0961 0.092 Uiso 1 1 calc R
H20B H -0.1888 0.4525 0.1085 0.092 Uiso 1 1 calc R
H20C H -0.057 0.4688 0.1376 0.092 Uiso 1 1 calc R
C21 C -0.4133(3) 0.6042(3) 0.16944(19) 0.0697(9) Uani 1 1 d .
H21A H -0.4761 0.6329 0.2068 0.105 Uiso 1 1 calc R
H21B H -0.4514 0.5479 0.1549 0.105 Uiso 1 1 calc R
H21C H -0.4111 0.6693 0.1369 0.105 Uiso 1 1 calc R
C22 C 0.1024(3) 0.5715(2) 0.31762(11) 0.0366(5) Uani 1 1 d .
H22 H 0.0938 0.4922 0.3357 0.044 Uiso 1 1 calc R
C23 C 0.2403(3) 0.5562(3) 0.27025(15) 0.0514(7) Uani 1 1 d .
H23A H 0.2366 0.5064 0.24 0.077 Uiso 1 1 calc R
H23B H 0.3255 0.5201 0.2916 0.077 Uiso 1 1 calc R
H23C H 0.2473 0.6322 0.2488 0.077 Uiso 1 1 calc R
C24 C 0.1181(4) 0.6329(3) 0.37074(14) 0.0551(7) Uani 1 1 d .
H24A H 0.1501 0.7026 0.3535 0.083 Uiso 1 1 calc R
H24B H 0.19 0.5803 0.3956 0.083 Uiso 1 1 calc R
H24C H 0.024 0.6549 0.3971 0.083 Uiso 1 1 calc R
C25 C -0.2005(2) 0.23039(17) 0.40625(9) 0.0231(4) Uani 1 1 d .
C26 C -0.2359(2) 0.12817(18) 0.43872(9) 0.0271(4) Uani 1 1 d .
C27 C -0.3125(2) 0.1318(2) 0.49843(10) 0.0343(5) Uani 1 1 d .
H27 H -0.3333 0.0628 0.5202 0.041 Uiso 1 1 calc R
C28 C -0.3593(3) 0.2318(2) 0.52707(10) 0.0366(5) Uani 1 1 d .
H28 H -0.4082 0.2315 0.5684 0.044 Uiso 1 1 calc R
C29 C -0.3333(2) 0.3322(2) 0.49420(10) 0.0317(5) Uani 1 1 d .
H29 H -0.3685 0.402 0.5132 0.038 Uiso 1 1 calc R
C30 C -0.2577(2) 0.33571(18) 0.43434(9) 0.0259(4) Uani 1 1 d .
C31 C -0.1879(3) 0.01326(19) 0.41121(10) 0.0339(5) Uani 1 1 d .
H31 H -0.158 0.0305 0.3657 0.041 Uiso 1 1 calc R
C32 C -0.3107(3) -0.0468(3) 0.41912(14) 0.0502(7) Uani 1 1 d .
H32A H -0.335 -0.0728 0.4632 0.075 Uiso 1 1 calc R
H32B H -0.2787 -0.1139 0.3955 0.075 Uiso 1 1 calc R
H32C H -0.3967 0.008 0.4038 0.075 Uiso 1 1 calc R
C33 C -0.0548(3) -0.0661(2) 0.43836(14) 0.0491(6) Uani 1 1 d .
H33A H 0.0229 -0.0267 0.4309 0.074 Uiso 1 1 calc R
H33B H -0.0213 -0.1378 0.4185 0.074 Uiso 1 1 calc R
H33C H -0.0804 -0.0847 0.4831 0.074 Uiso 1 1 calc R
C34 C -0.2453(2) 0.45112(19) 0.39873(10) 0.0323(5) Uani 1 1 d .
H34 H -0.1545 0.4356 0.3681 0.039 Uiso 1 1 calc R
C35 C -0.2346(3) 0.5391(2) 0.43922(14) 0.0514(7) Uani 1 1 d .
H35A H -0.3256 0.561 0.4675 0.077 Uiso 1 1 calc R
H35B H -0.2174 0.6083 0.4127 0.077 Uiso 1 1 calc R
H35C H -0.1539 0.5043 0.4634 0.077 Uiso 1 1 calc R
C36 C -0.3736(3) 0.5033(2) 0.36201(12) 0.0441(6) Uani 1 1 d .
H36A H -0.3731 0.45 0.3328 0.066 Uiso 1 1 calc R
H36B H -0.365 0.5778 0.339 0.066 Uiso 1 1 calc R
H36C H -0.4648 0.5154 0.3907 0.066 Uiso 1 1 calc R
C37 C -0.2477(3) 0.2244(3) 0.23978(15) 0.0589(8) Uani 1 1 d .
H37 H -0.293 0.2553 0.2776 0.071 Uiso 1 1 calc R
C38 C -0.3259(4) 0.1770(4) 0.20964(19) 0.0799(12) Uani 1 1 d .
H38 H -0.4234 0.1774 0.2263 0.096 Uiso 1 1 calc R
C39 C -0.2648(4) 0.1305(3) 0.15701(17) 0.0654(9) Uani 1 1 d .
H39 H -0.3166 0.096 0.1361 0.078 Uiso 1 1 calc R
C40 C -0.1287(4) 0.1341(3) 0.13478(17) 0.0725(11) Uani 1 1 d .
H40 H -0.0821 0.1015 0.0975 0.087 Uiso 1 1 calc R
C41 C -0.0546(3) 0.1852(3) 0.16579(13) 0.0520(7) Uani 1 1 d .
H41 H 0.0412 0.1888 0.1483 0.062 Uiso 1 1 calc R
C42 C 0.1302(2) 0.27993(19) 0.40539(10) 0.0303(4) Uani 1 1 d .
H42 H 0.0315 0.2823 0.4206 0.036 Uiso 1 1 calc R
C43 C 0.2202(3) 0.2822(2) 0.44701(11) 0.0385(5) Uani 1 1 d .
H43 H 0.1829 0.2875 0.4896 0.046 Uiso 1 1 calc R
C44 C 0.3629(3) 0.2767(2) 0.42637(13) 0.0459(6) Uani 1 1 d .
H44 H 0.4268 0.2781 0.4541 0.055 Uiso 1 1 calc R
C45 C 0.4115(3) 0.2692(3) 0.36438(14) 0.0530(7) Uani 1 1 d .
H45 H 0.5106 0.264 0.3486 0.064 Uiso 1 1 calc R
C46 C 0.3154(3) 0.2691(2) 0.32523(11) 0.0389(5) Uani 1 1 d .
H46 H 0.3506 0.2651 0.2824 0.047 Uiso 1 1 calc R
N1 N 0.18666(18) 0.25919(14) 0.20908(7) 0.0231(3) Uani 1 1 d .
H1 H 0.2071 0.3252 0.1937 0.028 Uiso 1 1 calc R
N2 N -0.03869(18) 0.44229(14) 0.26209(7) 0.0237(3) Uani 1 1 d .
N3 N -0.1111(2) 0.22805(15) 0.34906(8) 0.0279(4) Uani 1 1 d .
H3A H -0.1084 0.1607 0.338 0.033 Uiso 1 1 calc R
N4 N -0.11206(19) 0.22916(16) 0.21868(8) 0.0286(4) Uani 1 1 d .
N5 N 0.17555(18) 0.27459(14) 0.34446(8) 0.0245(4) Uani 1 1 d .
Ti1 Ti 0.01623(3) 0.29328(3) 0.277259(15) 0.01893(12) Uani 1 1 d .

loop_
_atom_site_aniso_label
_atom_site_aniso_U_11
_atom_site_aniso_U_22
_atom_site_aniso_U_33
_atom_site_aniso_U_23
_atom_site_aniso_U_13
_atom_site_aniso_U_12
C1 0.0167(9) 0.0282(10) 0.0240(9) -0.0055(7) -0.0038(7) -0.0061(7)
C2 0.0257(10) 0.0261(10) 0.0285(10) -0.0043(8) -0.0016(8) -0.0043(8)
C3 0.0336(12) 0.0272(11) 0.0442(13) -0.0078(9) -0.0004(10) -0.0002(9)
C4 0.0314(12) 0.0379(13) 0.0428(13) -0.0187(10) 0.0033(10) -0.0008(10)
C5 0.0294(11) 0.0488(14) 0.0260(10) -0.0120(9) 0.0021(8) -0.0108(10)
C6 0.0249(10) 0.0365(11) 0.0231(9) -0.0045(8) -0.0031(8) -0.0089(8)
C7 0.0497(14) 0.0220(10) 0.0330(11) -0.0008(8) 0.0056(10) -0.0044(10)
C8 0.078(2) 0.0392(15) 0.0665(19) -0.0108(13) 0.0285(17) -0.0287(15)
C9 0.092(3) 0.062(2) 0.0394(15) 0.0094(14) -0.0129(16) 0.0047(18)
C10 0.0493(14) 0.0380(13) 0.0282(11) -0.0002(9) 0.0023(10) -0.0096(11)
C11 0.164(5) 0.083(3) 0.051(2) 0.0172(19) -0.030(3) -0.042(3)
C12 0.115(4) 0.066(2) 0.087(3) 0.003(2) -0.018(2) -0.042(2)
C13 0.0261(10) 0.0217(10) 0.0305(10) -0.0023(8) 0.0013(8) -0.0022(8)
C14 0.0290(11) 0.0317(12) 0.0407(12) 0.0032(9) -0.0039(9) -0.0023(9)
C15 0.0350(13) 0.0338(13) 0.0714(19) 0.0103(12) -0.0094(12) 0.0051(10)
C16 0.0583(18) 0.0200(12) 0.094(2) -0.0015(13) -0.0094(16) -0.0010(12)
C17 0.0490(15) 0.0225(11) 0.0721(18) -0.0086(11) -0.0036(13) -0.0083(10)
C18 0.0360(12) 0.0220(10) 0.0415(12) -0.0037(9) 0.0013(9) -0.0090(9)
C19 0.0361(13) 0.0444(14) 0.0476(14) 0.0040(11) -0.0177(11) -0.0052(11)
C20 0.0627(19) 0.070(2) 0.0463(16) -0.0098(14) -0.0202(14) -0.0019(16)
C21 0.0427(17) 0.072(2) 0.095(3) -0.0041(19) -0.0326(17) -0.0068(15)
C22 0.0454(13) 0.0257(11) 0.0444(13) -0.0059(9) -0.0093(10) -0.0155(10)
C23 0.0395(14) 0.0520(16) 0.0642(18) -0.0092(13) -0.0097(13) -0.0118(12)
C24 0.073(2) 0.0463(16) 0.0586(17) -0.0133(13) -0.0158(15) -0.0284(15)
C25 0.0196(9) 0.0286(10) 0.0231(9) -0.0059(7) -0.0024(7) -0.0082(8)
C26 0.0261(10) 0.0296(11) 0.0257(10) -0.0021(8) -0.0045(8) -0.0074(8)
C27 0.0326(11) 0.0388(12) 0.0286(11) 0.0032(9) -0.0014(9) -0.0105(9)
C28 0.0326(12) 0.0505(14) 0.0210(10) -0.0035(9) 0.0014(8) -0.0055(10)
C29 0.0266(10) 0.0404(12) 0.0265(10) -0.0120(9) -0.0011(8) -0.0036(9)
C30 0.0200(9) 0.0327(11) 0.0269(10) -0.0102(8) -0.0014(7) -0.0077(8)
C31 0.0424(13) 0.0301(11) 0.0306(11) -0.0019(9) -0.0008(9) -0.0154(10)
C32 0.0564(17) 0.0460(15) 0.0575(17) -0.0038(12) -0.0116(13) -0.0272(13)
C33 0.0457(15) 0.0375(14) 0.0605(17) -0.0137(12) -0.0060(12) -0.0018(11)
C34 0.0310(11) 0.0297(11) 0.0349(11) -0.0151(9) 0.0084(9) -0.0080(9)
C35 0.0606(17) 0.0453(15) 0.0543(16) -0.0268(13) 0.0117(13) -0.0243(13)
C36 0.0427(14) 0.0372(13) 0.0448(14) -0.0017(10) 0.0008(11) -0.0043(11)
C37 0.0332(14) 0.099(3) 0.0572(17) -0.0363(17) 0.0035(12) -0.0296(15)
C38 0.0475(18) 0.130(4) 0.087(3) -0.038(2) -0.0096(17) -0.050(2)
C39 0.064(2) 0.0613(19) 0.090(2) -0.0272(17) -0.0452(18) -0.0159(15)
C40 0.0502(18) 0.101(3) 0.076(2) -0.063(2) -0.0259(16) 0.0032(17)
C41 0.0314(13) 0.086(2) 0.0442(14) -0.0390(14) -0.0053(11) -0.0081(13)
C42 0.0334(11) 0.0318(11) 0.0276(10) -0.0046(8) -0.0050(8) -0.0104(9)
C43 0.0506(15) 0.0378(12) 0.0315(11) -0.0062(9) -0.0137(10) -0.0126(11)
C44 0.0465(15) 0.0496(15) 0.0487(15) -0.0111(12) -0.0242(12) -0.0107(12)
C45 0.0303(13) 0.078(2) 0.0568(16) -0.0195(15) -0.0098(12) -0.0150(13)
C46 0.0286(11) 0.0541(15) 0.0354(12) -0.0112(10) -0.0039(9) -0.0104(10)
N1 0.0233(8) 0.0206(8) 0.0239(8) -0.0032(6) 0.0003(6) -0.0056(6)
N2 0.0232(8) 0.0237(8) 0.0238(8) -0.0055(6) -0.0034(6) -0.0038(7)
N3 0.0341(10) 0.0238(8) 0.0274(9) -0.0112(7) 0.0067(7) -0.0128(7)
N4 0.0251(9) 0.0312(9) 0.0318(9) -0.0112(7) -0.0042(7) -0.0069(7)
N5 0.0252(9) 0.0210(8) 0.0282(8) -0.0040(6) -0.0065(7) -0.0052(6)
Ti1 0.01904(19) 0.01840(19) 0.01986(19) -0.00539(12) -0.00061(12) -0.00534(13)

loop_
_atom_type_symbol
_atom_type_description
_atom_type_scat_dispersion_real
_atom_type_scat_dispersion_imag
_atom_type_scat_source
C C 0.0033 0.0016 'International Tables Vol C Tables 4.2.6.8 and 6.1.1.4'
H H 0 0 'International Tables Vol C Tables 4.2.6.8 and 6.1.1.4'
N N 0.0061 0.0033 'International Tables Vol C Tables 4.2.6.8 and 6.1.1.4'
Ti Ti 0.2776 0.4457 'International Tables Vol C Tables 4.2.6.8 and 6.1.1.4'

loop_
_geom_angle_atom_site_label_1
_geom_angle_atom_site_label_2
_geom_angle_atom_site_label_3
_geom_angle
N1 C1 C2 119.90(17)
N1 C1 C6 121.72(18)
C2 C1 C6 118.36(18)
C3 C2 C1 119.49(19)
C3 C2 C7 118.49(19)
C1 C2 C7 122.01(18)
C4 C3 C2 121.9(2)
C4 C3 H3 119
C2 C3 H3 119
C5 C4 C3 118.9(2)
C5 C4 H4 120.5
C3 C4 H4 120.5
C4 C5 C6 122.0(2)
C4 C5 H5 119
C6 C5 H5 119
C5 C6 C1 119.3(2)
C5 C6 C10 120.51(19)
C1 C6 C10 120.24(19)
C2 C7 C9 111.7(2)
C2 C7 C8 112.0(2)
C9 C7 C8 111.3(3)
C2 C7 H7 107.2
C9 C7 H7 107.2
C8 C7 H7 107.2
C7 C8 H8A 109.5
C7 C8 H8B 109.5
H8A C8 H8B 109.5
C7 C8 H8C 109.5
H8A C8 H8C 109.5
H8B C8 H8C 109.5
C7 C9 H9A 109.5
C7 C9 H9B 109.5
H9A C9 H9B 109.5
C7 C9 H9C 109.5
H9A C9 H9C 109.5
H9B C9 H9C 109.5
C12 C10 C11 111.9(3)
C12 C10 C6 112.3(2)
C11 C10 C6 114.2(2)
C12 C10 H10 105.9
C11 C10 H10 105.9
C6 C10 H10 105.9
C10 C11 H11A 109.5
C10 C11 H11B 109.5
H11A C11 H11B 109.5
C10 C11 H11C 109.5
H11A C11 H11C 109.5
H11B C11 H11C 109.5
C10 C12 H12A 109.5
C10 C12 H12B 109.5
H12A C12 H12B 109.5
C10 C12 H12C 109.5
H12A C12 H12C 109.5
H12B C12 H12C 109.5
N2 C13 C14 119.9(2)
N2 C13 C18 120.29(19)
C14 C13 C18 119.81(19)
C15 C14 C13 118.5(2)
C15 C14 C19 122.4(2)
C13 C14 C19 119.1(2)
C16 C15 C14 121.5(3)
C16 C15 H15 119.3
C14 C15 H15 119.3
C17 C16 C15 120.2(2)
C17 C16 H16 119.9
C15 C16 H16 119.9
C16 C17 C18 121.1(3)
C16 C17 H17 119.4
C18 C17 H17 119.4
C17 C18 C13 118.8(2)
C17 C18 C22 121.3(2)
C13 C18 C22 119.78(19)
C14 C19 C20 110.7(2)
C14 C19 C21 113.7(2)
C20 C19 C21 111.1(2)
C14 C19 H19 107
C20 C19 H19 107
C21 C19 H19 107
C19 C20 H20A 109.5
C19 C20 H20B 109.5
H20A C20 H20B 109.5
C19 C20 H20C 109.5
H20A C20 H20C 109.5
H20B C20 H20C 109.5
C19 C21 H21A 109.5
C19 C21 H21B 109.5
H21A C21 H21B 109.5
C19 C21 H21C 109.5
H21A C21 H21C 109.5
H21B C21 H21C 109.5
C18 C22 C23 109.0(2)
C18 C22 C24 115.7(2)
C23 C22 C24 109.6(2)
C18 C22 H22 107.4
C23 C22 H22 107.4
C24 C22 H22 107.4
C22 C23 H23A 109.5
C22 C23 H23B 109.5
H23A C23 H23B 109.5
C22 C23 H23C 109.5
H23A C23 H23C 109.5
H23B C23 H23C 109.5
C22 C24 H24A 109.5
C22 C24 H24B 109.5
H24A C24 H24B 109.5
C22 C24 H24C 109.5
H24A C24 H24C 109.5
H24B C24 H24C 109.5
N3 C25 C26 121.35(18)
N3 C25 C30 120.59(18)
C26 C25 C30 118.05(18)
C27 C26 C25 119.3(2)
C27 C26 C31 118.46(19)
C25 C26 C31 122.19(18)
C28 C27 C26 122.3(2)
C28 C27 H27 118.8
C26 C27 H27 118.8
C29 C28 C27 118.3(2)
C29 C28 H28 120.8
C27 C28 H28 120.8
C28 C29 C30 122.7(2)
C28 C29 H29 118.6
C30 C29 H29 118.6
C29 C30 C25 118.9(2)
C29 C30 C34 119.82(19)
C25 C30 C34 121.14(18)
C26 C31 C33 110.16(19)
C26 C31 C32 112.8(2)
C33 C31 C32 111.5(2)
C26 C31 H31 107.4
C33 C31 H31 107.4
C32 C31 H31 107.4
C31 C32 H32A 109.5
C31 C32 H32B 109.5
H32A C32 H32B 109.5
C31 C32 H32C 109.5
H32A C32 H32C 109.5
H32B C32 H32C 109.5
C31 C33 H33A 109.5
C31 C33 H33B 109.5
H33A C33 H33B 109.5
C31 C33 H33C 109.5
H33A C33 H33C 109.5
H33B C33 H33C 109.5
C30 C34 C35 114.2(2)
C30 C34 C36 109.75(18)
C35 C34 C36 110.0(2)
C30 C34 H34 107.5
C35 C34 H34 107.5
C36 C34 H34 107.5
C34 C35 H35A 109.5
C34 C35 H35B 109.5
H35A C35 H35B 109.5
C34 C35 H35C 109.5
H35A C35 H35C 109.5
H35B C35 H35C 109.5
C34 C36 H36A 109.5
C34 C36 H36B 109.5
H36A C36 H36B 109.5
C34 C36 H36C 109.5
H36A C36 H36C 109.5
H36B C36 H36C 109.5
N4 C37 C38 123.4(3)
N4 C37 H37 118.3
C38 C37 H37 118.3
C39 C38 C37 120.1(3)
C39 C38 H38 120
C37 C38 H38 120
C40 C39 C38 117.7(3)
C40 C39 H39 121.1
C38 C39 H39 121.1
C39 C40 C41 120.4(3)
C39 C40 H40 119.8
C41 C40 H40 119.8
N4 C41 C40 122.6(3)
N4 C41 H41 118.7
C40 C41 H41 118.7
N5 C42 C43 123.2(2)
N5 C42 H42 118.4
C43 C42 H42 118.4
C44 C43 C42 119.4(2)
C44 C43 H43 120.3
C42 C43 H43 120.3
C43 C44 C45 118.1(2)
C43 C44 H44 121
C45 C44 H44 121
C44 C45 C46 119.5(2)
C44 C45 H45 120.3
C46 C45 H45 120.3
N5 C46 C45 123.3(2)
N5 C46 H46 118.3
C45 C46 H46 118.3
C1 N1 Ti1 144.60(14)
C1 N1 H1 107.7
Ti1 N1 H1 107.7
C13 N2 Ti1 175.80(15)
C25 N3 Ti1 154.45(14)
C25 N3 H3A 102.8
Ti1 N3 H3A 102.8
C41 N4 C37 115.7(2)
C41 N4 Ti1 123.51(16)
C37 N4 Ti1 120.50(16)
C46 N5 C42 116.46(18)
C46 N5 Ti1 122.10(14)
C42 N5 Ti1 121.13(14)
N2 Ti1 N1 99.41(7)
N2 Ti1 N3 113.50(7)
N1 Ti1 N3 147.04(7)
N2 Ti1 N5 100.04(7)
N1 Ti1 N5 88.65(6)
N3 Ti1 N5 87.38(7)
N2 Ti1 N4 104.20(7)
N1 Ti1 N4 87.41(7)
N3 Ti1 N4 83.04(7)
N5 Ti1 N4 155.76(6)

loop_
_geom_bond_atom_site_label_1
_geom_bond_atom_site_label_2
_geom_bond_distance
C1 N1 1.390(2)
C1 C2 1.414(3)
C1 C6 1.425(3)
C2 C3 1.393(3)
C2 C7 1.520(3)
C3 C4 1.376(3)
C3 H3 0.95
C4 C5 1.373(4)
C4 H4 0.95
C5 C6 1.392(3)
C5 H5 0.95
C6 C10 1.523(3)
C7 C9 1.525(4)
C7 C8 1.527(4)
C7 H7 1
C8 H8A 0.98
C8 H8B 0.98
C8 H8C 0.98
C9 H9A 0.98
C9 H9B 0.98
C9 H9C 0.98
C10 C12 1.476(5)
C10 C11 1.522(4)
C10 H10 1
C11 H11A 0.98
C11 H11B 0.98
C11 H11C 0.98
C12 H12A 0.98
C12 H12B 0.98
C12 H12C 0.98
C13 N2 1.382(3)
C13 C14 1.420(3)
C13 C18 1.422(3)
C14 C15 1.392(3)
C14 C19 1.508(4)
C15 C16 1.380(5)
C15 H15 0.95
C16 C17 1.376(4)
C16 H16 0.95
C17 C18 1.396(3)
C17 H17 0.95
C18 C22 1.506(3)
C19 C20 1.531(4)
C19 C21 1.536(4)
C19 H19 1
C20 H20A 0.98
C20 H20B 0.98
C20 H20C 0.98
C21 H21A 0.98
C21 H21B 0.98
C21 H21C 0.98
C22 C23 1.528(4)
C22 C24 1.534(3)
C22 H22 1
C23 H23A 0.98
C23 H23B 0.98
C23 H23C 0.98
C24 H24A 0.98
C24 H24B 0.98
C24 H24C 0.98
C25 N3 1.397(2)
C25 C26 1.427(3)
C25 C30 1.429(3)
C26 C27 1.392(3)
C26 C31 1.523(3)
C27 C28 1.378(3)
C27 H27 0.95
C28 C29 1.377(3)
C28 H28 0.95
C29 C30 1.391(3)
C29 H29 0.95
C30 C34 1.515(3)
C31 C33 1.524(4)
C31 C32 1.537(3)
C31 H31 1
C32 H32A 0.98
C32 H32B 0.98
C32 H32C 0.98
C33 H33A 0.98
C33 H33B 0.98
C33 H33C 0.98
C34 C35 1.531(3)
C34 C36 1.531(4)
C34 H34 1
C35 H35A 0.98
C35 H35B 0.98
C35 H35C 0.98
C36 H36A 0.98
C36 H36B 0.98
C36 H36C 0.98
C37 N4 1.329(3)
C37 C38 1.378(4)
C37 H37 0.95
C38 C39 1.337(5)
C38 H38 0.95
C39 C40 1.335(5)
C39 H39 0.95
C40 C41 1.391(4)
C40 H40 0.95
C41 N4 1.323(3)
C41 H41 0.95
C42 N5 1.343(3)
C42 C43 1.382(3)
C42 H42 0.95
C43 C44 1.364(4)
C43 H43 0.95
C44 C45 1.373(4)
C44 H44 0.95
C45 C46 1.379(3)
C45 H45 0.95
C46 N5 1.332(3)
C46 H46 0.95
N1 Ti1 2.0206(16)
N1 H1 0.88
N2 Ti1 1.7230(17)
N3 Ti1 2.0293(17)
N3 H3A 0.88
N4 Ti1 2.2953(17)
N5 Ti1 2.2669(17)

loop_
_platon_squeeze_void_nr
_platon_squeeze_void_average_x
_platon_squeeze_void_average_y
_platon_squeeze_void_average_z
_platon_squeeze_void_volume
_platon_squeeze_void_count_electrons
_platon_squeeze_void_content
1 0.000 -0.002 0.000 391 126 ' '
